data_2232310
loop_
_publ_author_name
'Fun, Hoong-Kun'
'Asik, Safra Izuani Jama'
'Chandrakantha, B.'
'Isloor, Arun M.'
'Shetty, Prakash'

_publ_section_title
;
 4-(<i>o</i>-Tolyl)piperazin-1-ium chloride
;
_journal_coeditor_code HB6474
_journal_issue 11
_journal_name_full 'Acta Crystallographica Section E'
_journal_page_first o3115
_journal_paper_doi 10.1107/S1600536811044394
_journal_volume 67
_journal_year 2011
_chemical_formula_iupac 'C11 H17 N2 +, Cl -'
_chemical_formula_moiety 'C11 H17 N2 +, Cl -'
_chemical_formula_sum 'C11 H17 Cl N2'
_chemical_formula_weight 212.72
_chemical_name_systematic
;
4-(<i>o</i>-Tolyl)piperazin-1-ium chloride
;
_space_group_IT_number 19
_symmetry_cell_setting orthorhombic
_symmetry_space_group_name_Hall 'P 2ac 2ab'
_symmetry_space_group_name_H-M 'P 21 21 21'
_atom_sites_solution_hydrogens geom
_atom_sites_solution_primary direct
_atom_sites_solution_secondary difmap
_audit_creation_method SHELXL-97
_cell_angle_alpha 90.00
_cell_angle_beta 90.00
_cell_angle_gamma 90.00
_cell_formula_units_Z 4
_cell_length_a 8.1572(2)
_cell_length_b 11.2821(3)
_cell_length_c 12.4256(3)
_cell_measurement_reflns_used 3871
_cell_measurement_temperature 296(2)
_cell_measurement_theta_max 35.08
_cell_measurement_theta_min 2.44
_cell_volume 1143.53(5)
_computing_cell_refinement 'SAINT (Bruker, 2009)'
_computing_data_collection 'APEX2 (Bruker, 2009)'
_computing_data_reduction 'SAINT (Bruker, 2009)'
_computing_molecular_graphics 'SHELXTL (Sheldrick, 2008)'
_computing_publication_material
;
SHELXTL (Sheldrick, 2008) and PLATON (Spek, 2009)
;
_computing_structure_refinement 'SHELXTL (Sheldrick, 2008)'
_computing_structure_solution 'SHELXTL (Sheldrick, 2008)'
_diffrn_ambient_temperature 296(2)
_diffrn_measured_fraction_theta_full 0.992
_diffrn_measured_fraction_theta_max 0.992
_diffrn_measurement_device_type 'Bruker APEX DUO CCD'
_diffrn_measurement_method '\f and \w scans'
_diffrn_radiation_monochromator graphite
_diffrn_radiation_source 'fine-focus sealed tube'
_diffrn_radiation_type MoK\a
_diffrn_radiation_wavelength 0.71073
_diffrn_reflns_av_R_equivalents 0.0156
_diffrn_reflns_av_sigmaI/netI 0.0264
_diffrn_reflns_limit_h_max 13
_diffrn_reflns_limit_h_min -7
_diffrn_reflns_limit_k_max 18
_diffrn_reflns_limit_k_min -10
_diffrn_reflns_limit_l_max 20
_diffrn_reflns_limit_l_min -6
_diffrn_reflns_number 8246
_diffrn_reflns_theta_full 35.47
_diffrn_reflns_theta_max 35.47
_diffrn_reflns_theta_min 2.44
_diffrn_standards_number 0
_exptl_absorpt_coefficient_mu 0.299
_exptl_absorpt_correction_T_max 0.936
_exptl_absorpt_correction_T_min 0.854
_exptl_absorpt_correction_type multi-scan
_exptl_absorpt_process_details '(<i>SADABS</i>; Bruker, 2009)'
_exptl_crystal_colour colourless
_exptl_crystal_density_diffrn 1.236
_exptl_crystal_density_method 'not measured'
_exptl_crystal_description block
_exptl_crystal_F_000 456
_exptl_crystal_size_max 0.54
_exptl_crystal_size_mid 0.33
_exptl_crystal_size_min 0.23
_refine_diff_density_max 0.225
_refine_diff_density_min -0.193
_refine_ls_abs_structure_details 'Flack (1983), 1943 Friedel pairs'
_refine_ls_abs_structure_Flack 0.02(4)
_refine_ls_extinction_method none
_refine_ls_goodness_of_fit_ref 0.948
_refine_ls_hydrogen_treatment constr
_refine_ls_matrix_type full
_refine_ls_number_parameters 128
_refine_ls_number_reflns 4871
_refine_ls_number_restraints 0
_refine_ls_restrained_S_all 0.948
_refine_ls_R_factor_all 0.0402
_refine_ls_R_factor_gt 0.0321
_refine_ls_shift/su_max_lt 0.001
_refine_ls_shift/su_mean 0.000
_refine_ls_structure_factor_coef Fsqd
_refine_ls_weighting_details 'calc w=1/[\s^2^(Fo^2^)+(0.0554P)^2^+0.0493P] where P=(Fo^2^+2Fc^2^)/3'
_refine_ls_weighting_scheme calc
_refine_ls_wR_factor_gt 0.0863
_refine_ls_wR_factor_ref 0.0920
_reflns_number_gt 4172
_reflns_number_total 4871
_reflns_threshold_expression I>2\s(I)
_cod_data_source_file hb6474.cif
_cod_data_source_block I
_cod_original_sg_symbol_H-M 'P 21 21 21 '
_cod_database_code 2232310
_cod_database_fobs_code 2232310

loop_
_symmetry_equiv_pos_as_xyz
'x, y, z'
'-x+1/2, -y, z+1/2'
'-x, y+1/2, -z+1/2'
'x+1/2, -y+1/2, -z'

loop_
_atom_site_type_symbol
_atom_site_label
_atom_site_fract_x
_atom_site_fract_y
_atom_site_fract_z
_atom_site_U_iso_or_equiv
_atom_site_adp_type
_atom_site_calc_flag
_atom_site_refinement_flags
_atom_site_occupancy
_atom_site_symmetry_multiplicity
Cl Cl1 0.37470(3) 0.15197(3) 0.10255(2) 0.04298(7) Uani d . 1 1
N N1 1.02356(12) 1.12619(8) 1.00673(8) 0.04027(19) Uani d . 1 1
H H1N1 1.1142 1.1422 1.0407 0.048 Uiso d R 1 1
H H2N1 0.9841 1.1900 0.9779 0.048 Uiso d R 1 1
N N2 0.81569(10) 0.94027(7) 0.93398(6) 0.03177(15) Uani d . 1 1
C C1 0.93463(14) 0.99338(10) 0.86053(8) 0.0381(2) Uani d . 1 1
H H1A 0.8839 1.0581 0.8214 0.046 Uiso calc R 1 1
H H1B 0.9713 0.9347 0.8088 0.046 Uiso calc R 1 1
C C2 1.07872(14) 1.03893(12) 0.92397(10) 0.0461(2) Uani d . 1 1
H H2A 1.1337 0.9732 0.9590 0.055 Uiso calc R 1 1
H H2B 1.1563 1.0765 0.8757 0.055 Uiso calc R 1 1
C C3 0.89107(15) 1.07704(11) 1.07575(8) 0.0427(2) Uani d . 1 1
H H3A 0.8502 1.1384 1.1234 0.051 Uiso calc R 1 1
H H3B 0.9346 1.0134 1.1197 0.051 Uiso calc R 1 1
C C4 0.75240(13) 1.03055(10) 1.00711(8) 0.0380(2) Uani d . 1 1
H H4A 0.6679 0.9967 1.0526 0.046 Uiso calc R 1 1
H H4B 0.7042 1.0949 0.9662 0.046 Uiso calc R 1 1
C C5 0.69593(12) 0.86761(8) 0.88251(6) 0.03052(16) Uani d . 1 1
C C6 0.53332(14) 0.90410(10) 0.87004(8) 0.0382(2) Uani d . 1 1
H H6A 0.5015 0.9783 0.8951 0.046 Uiso calc R 1 1
C C7 0.41906(15) 0.83147(12) 0.82098(9) 0.0468(3) Uani d . 1 1
H H7A 0.3115 0.8571 0.8125 0.056 Uiso calc R 1 1
C C8 0.46538(18) 0.72070(12) 0.78461(10) 0.0507(3) Uani d . 1 1
H H8A 0.3895 0.6718 0.7507 0.061 Uiso calc R 1 1
C C9 0.62468(18) 0.68295(10) 0.79889(9) 0.0451(2) Uani d . 1 1
H H9A 0.6539 0.6076 0.7754 0.054 Uiso calc R 1 1
C C10 0.74324(14) 0.75387(9) 0.84727(7) 0.03504(18) Uani d . 1 1
C C11 0.91432(17) 0.70764(11) 0.86458(11) 0.0482(3) Uani d . 1 1
H H11A 0.9117 0.6227 0.8691 0.072 Uiso calc R 1 1
H H11B 0.9577 0.7396 0.9303 0.072 Uiso calc R 1 1
H H11C 0.9827 0.7312 0.8054 0.072 Uiso calc R 1 1

loop_
_atom_site_aniso_label
_atom_site_aniso_U_11
_atom_site_aniso_U_22
_atom_site_aniso_U_33
_atom_site_aniso_U_12
_atom_site_aniso_U_13
_atom_site_aniso_U_23
Cl1 0.03237(11) 0.04279(13) 0.05376(13) -0.00052(10) 0.00001(10) 0.00279(11)
N1 0.0329(4) 0.0355(4) 0.0524(5) -0.0008(3) -0.0083(3) -0.0036(3)
N2 0.0313(4) 0.0318(4) 0.0322(3) -0.0009(3) 0.0029(3) -0.0031(3)
C1 0.0336(5) 0.0428(5) 0.0377(4) -0.0050(4) 0.0063(4) -0.0029(4)
C2 0.0295(4) 0.0507(6) 0.0580(6) -0.0033(4) 0.0039(4) -0.0098(5)
C3 0.0469(6) 0.0424(5) 0.0388(4) -0.0020(5) -0.0015(4) -0.0088(4)
C4 0.0343(4) 0.0393(5) 0.0404(4) -0.0028(4) 0.0055(4) -0.0101(4)
C5 0.0328(4) 0.0306(4) 0.0282(3) -0.0023(3) 0.0012(3) 0.0013(3)
C6 0.0340(4) 0.0396(5) 0.0410(4) -0.0005(4) -0.0011(4) 0.0005(4)
C7 0.0363(5) 0.0571(7) 0.0470(5) -0.0074(5) -0.0054(4) 0.0010(5)
C8 0.0522(7) 0.0509(7) 0.0489(5) -0.0197(6) -0.0047(5) -0.0018(5)
C9 0.0574(7) 0.0347(5) 0.0433(5) -0.0106(5) 0.0040(5) -0.0040(4)
C10 0.0425(5) 0.0295(4) 0.0331(4) -0.0009(4) 0.0021(3) 0.0016(3)
C11 0.0518(7) 0.0381(5) 0.0548(6) 0.0117(5) -0.0019(5) -0.0026(5)

loop_
_atom_type_symbol
_atom_type_description
_atom_type_scat_dispersion_real
_atom_type_scat_dispersion_imag
_atom_type_scat_source
C C 0.0033 0.0016 'International Tables Vol C Tables 4.2.6.8 and 6.1.1.4'
H H 0.0000 0.0000 'International Tables Vol C Tables 4.2.6.8 and 6.1.1.4'
N N 0.0061 0.0033 'International Tables Vol C Tables 4.2.6.8 and 6.1.1.4'
Cl Cl 0.1484 0.1585 'International Tables Vol C Tables 4.2.6.8 and 6.1.1.4'

loop_
_geom_angle_atom_site_label_1
_geom_angle_atom_site_label_2
_geom_angle_atom_site_label_3
_geom_angle
C3 N1 C2 111.74(9)
C3 N1 H1N1 114.6
C2 N1 H1N1 102.4
C3 N1 H2N1 106.2
C2 N1 H2N1 112.0
H1N1 N1 H2N1 110.1
C5 N2 C4 115.97(8)
C5 N2 C1 114.24(7)
C4 N2 C1 109.74(8)
N2 C1 C2 109.36(9)
N2 C1 H1A 109.8
C2 C1 H1A 109.8
N2 C1 H1B 109.8
C2 C1 H1B 109.8
H1A C1 H1B 108.3
N1 C2 C1 110.51(9)
N1 C2 H2A 109.5
C1 C2 H2A 109.5
N1 C2 H2B 109.5
C1 C2 H2B 109.5
H2A C2 H2B 108.1
N1 C3 C4 110.37(8)
N1 C3 H3A 109.6
C4 C3 H3A 109.6
N1 C3 H3B 109.6
C4 C3 H3B 109.6
H3A C3 H3B 108.1
N2 C4 C3 109.21(9)
N2 C4 H4A 109.8
C3 C4 H4A 109.8
N2 C4 H4B 109.8
C3 C4 H4B 109.8
H4A C4 H4B 108.3
C6 C5 C10 119.57(9)
C6 C5 N2 122.03(9)
C10 C5 N2 118.35(9)
C7 C6 C5 120.94(11)
C7 C6 H6A 119.5
C5 C6 H6A 119.5
C6 C7 C8 119.73(12)
C6 C7 H7A 120.1
C8 C7 H7A 120.1
C9 C8 C7 119.67(11)
C9 C8 H8A 120.2
C7 C8 H8A 120.2
C8 C9 C10 122.20(11)
C8 C9 H9A 118.9
C10 C9 H9A 118.9
C9 C10 C5 117.86(11)
C9 C10 C11 120.45(10)
C5 C10 C11 121.65(10)
C10 C11 H11A 109.5
C10 C11 H11B 109.5
H11A C11 H11B 109.5
C10 C11 H11C 109.5
H11A C11 H11C 109.5
H11B C11 H11C 109.5

loop_
_geom_bond_atom_site_label_1
_geom_bond_atom_site_label_2
_geom_bond_distance
N1 C3 1.4869(15)
N1 C2 1.4930(15)
N1 H1N1 0.8702
N1 H2N1 0.8662
N2 C5 1.4267(12)
N2 C4 1.4593(12)
N2 C1 1.4606(13)
C1 C2 1.5056(16)
C1 H1A 0.9700
C1 H1B 0.9700
C2 H2A 0.9700
C2 H2B 0.9700
C3 C4 1.5107(15)
C3 H3A 0.9700
C3 H3B 0.9700
C4 H4A 0.9700
C4 H4B 0.9700
C5 C6 1.3974(14)
C5 C10 1.4098(13)
C6 C7 1.3827(16)
C6 H6A 0.9300
C7 C8 1.382(2)
C7 H7A 0.9300
C8 C9 1.379(2)
C8 H8A 0.9300
C9 C10 1.3918(16)
C9 H9A 0.9300
C10 C11 1.5053(17)
C11 H11A 0.9600
C11 H11B 0.9600
C11 H11C 0.9600

loop_
_geom_hbond_atom_site_label_D
_geom_hbond_atom_site_label_H
_geom_hbond_atom_site_label_A
_geom_hbond_site_symmetry_A
_geom_hbond_distance_DH
_geom_hbond_distance_HA
_geom_hbond_distance_DA
_geom_hbond_angle_DHA
_geom_hbond_publ_flag
N1 H1N1 Cl1 1_666 0.87 2.26 3.1155(10) 167 yes
N1 H2N1 Cl1 4_566 0.87 2.23 3.0956(10) 177 yes
C3 H3A Cg2 2_675 0.97 2.79 3.5342(11) 134 yes

loop_
_geom_torsion_atom_site_label_1
_geom_torsion_atom_site_label_2
_geom_torsion_atom_site_label_3
_geom_torsion_atom_site_label_4
_geom_torsion
C5 N2 C1 C2 -164.57(9)
C4 N2 C1 C2 63.23(11)
C3 N1 C2 C1 53.08(13)
N2 C1 C2 N1 -57.39(13)
C2 N1 C3 C4 -53.24(12)
C5 N2 C4 C3 165.32(8)
C1 N2 C4 C3 -63.38(11)
N1 C3 C4 N2 57.89(12)
C4 N2 C5 C6 22.41(12)
C1 N2 C5 C6 -106.74(10)
C4 N2 C5 C10 -155.10(9)
C1 N2 C5 C10 75.76(11)
C10 C5 C6 C7 -1.76(15)
N2 C5 C6 C7 -179.23(10)
C5 C6 C7 C8 0.65(17)
C6 C7 C8 C9 0.87(18)
C7 C8 C9 C10 -1.31(18)
C8 C9 C10 C5 0.20(16)
C8 C9 C10 C11 177.96(11)
C6 C5 C10 C9 1.32(13)
N2 C5 C10 C9 178.88(9)
C6 C5 C10 C11 -176.42(10)
N2 C5 C10 C11 1.14(13)

loop_
_cod_related_entry_id
_cod_related_entry_database
_cod_related_entry_code
1 ChemSpider 10640867
